data_7019856
loop_
_publ_author_name
'Boyle, Timothy J.'
'Doan, Thu Q.'
'Steele, Leigh Anna M.'
'Apblett, Christopher'
'Hoppe, Sarah M.'
'Hawthorne, Krista'
'Kalinich, Robin M.'
'Sigmund, Wolfgang M.'

_publ_section_title
;
 Tin(ii) amide/alkoxide coordination compounds for production of Sn-based
 nanowires for lithium ion battery anode materials.
;
_journal_issue 31
_journal_name_full 'Dalton transactions (Cambridge, England : 2003)'
_journal_page_first 9349
_journal_page_last 9364
_journal_paper_doi 10.1039/c2dt30772c
_journal_volume 41
_journal_year 2012
_chemical_formula_moiety 'C36 H44 O8 Sn6, 2(C5 H5 N)'
_chemical_formula_sum 'C46 H54 N2 O8 Sn6'
_chemical_formula_weight 1475.05
_chemical_name_systematic
;
?
;
_space_group_IT_number 15
_symmetry_cell_setting monoclinic
_symmetry_space_group_name_Hall '-C 2yc'
_symmetry_space_group_name_H-M 'C 1 2/c 1'
_atom_sites_solution_hydrogens geom
_atom_sites_solution_primary direct
_atom_sites_solution_secondary difmap
_audit_creation_method SHELXL-97
_cell_angle_alpha 90.00
_cell_angle_beta 93.263(2)
_cell_angle_gamma 90.00
_cell_formula_units_Z 4
_cell_length_a 15.9836(18)
_cell_length_b 19.1076(18)
_cell_length_c 15.9975(17)
_cell_measurement_reflns_used 9887
_cell_measurement_temperature 273(2)
_cell_measurement_theta_max 25.25
_cell_measurement_theta_min 2.48
_cell_volume 4877.8(9)
_computing_cell_refinement 'Bruker SAINT'
_computing_data_collection 'Bruker APEX2'
_computing_data_reduction 'Bruker SAINT'
_computing_molecular_graphics 'Bruker SHELXTL'
_computing_publication_material 'Bruker SHELXTL'
_computing_structure_refinement 'SHELXL-97 (Sheldrick, 2008)'
_computing_structure_solution 'SHELXS-97 (Sheldrick, 2008)'
_diffrn_ambient_temperature 273(2)
_diffrn_measured_fraction_theta_full 0.993
_diffrn_measured_fraction_theta_max 0.993
_diffrn_measurement_device_type 'Bruker APEX-II CCD'
_diffrn_measurement_method '\f and \w scans'
_diffrn_radiation_monochromator graphite
_diffrn_radiation_source 'fine-focus sealed tube'
_diffrn_radiation_type MoK\a
_diffrn_radiation_wavelength 0.71073
_diffrn_reflns_av_R_equivalents 0.0279
_diffrn_reflns_av_sigmaI/netI 0.0243
_diffrn_reflns_limit_h_max 19
_diffrn_reflns_limit_h_min -19
_diffrn_reflns_limit_k_max 22
_diffrn_reflns_limit_k_min -22
_diffrn_reflns_limit_l_max 19
_diffrn_reflns_limit_l_min -19
_diffrn_reflns_number 15830
_diffrn_reflns_theta_full 25.24
_diffrn_reflns_theta_max 25.24
_diffrn_reflns_theta_min 2.05
_exptl_absorpt_coefficient_mu 3.077
_exptl_absorpt_correction_T_max 0.6388
_exptl_absorpt_correction_T_min 0.5781
_exptl_absorpt_correction_type multi-scan
_exptl_absorpt_process_details SADABS
_exptl_crystal_colour colorless
_exptl_crystal_density_diffrn 2.009
_exptl_crystal_density_meas ?
_exptl_crystal_density_method 'not measured'
_exptl_crystal_description irregular
_exptl_crystal_F_000 2832
_exptl_crystal_size_max 0.20
_exptl_crystal_size_mid 0.18
_exptl_crystal_size_min 0.16
_refine_diff_density_max 1.003
_refine_diff_density_min -0.906
_refine_diff_density_rms 0.128
_refine_ls_extinction_method none
_refine_ls_goodness_of_fit_ref 0.941
_refine_ls_hydrogen_treatment constr
_refine_ls_matrix_type full
_refine_ls_number_parameters 281
_refine_ls_number_reflns 4370
_refine_ls_number_restraints 0
_refine_ls_restrained_S_all 0.941
_refine_ls_R_factor_all 0.0287
_refine_ls_R_factor_gt 0.0232
_refine_ls_shift/su_max 0.001
_refine_ls_shift/su_mean 0.000
_refine_ls_structure_factor_coef Fsqd
_refine_ls_weighting_details 'calc w=1/[\s^2^(Fo^2^)+(0.1000P)^2^+0.0000P] where P=(Fo^2^+2Fc^2^)/3'
_refine_ls_weighting_scheme calc
_refine_ls_wR_factor_gt 0.0911
_refine_ls_wR_factor_ref 0.1132
_reflns_number_gt 3933
_reflns_number_total 4370
_reflns_threshold_expression >2sigma(I)
_cod_data_source_file c2dt30772c.txt
_cod_data_source_block 9ap291ne
_cod_depositor_comments
;
The following automatic conversions were performed:

'_symmetry_cell_setting' value 'Monoclinic' changed to 'monoclinic'
according to /home/saulius/struct/CIF-dictionaries/cif_core.dic
dictionary named 'cif_core.dic' version 2.4.1 from 2010-06-29.

Automatic conversion script
Id: cif_fix_values 1891 2012-01-12 08:04:46Z andrius 

The following automatic conversions were performed:

'_exptl_crystal_density_meas' value 'not measured' was changed to '?'
- the value is perceived as not measured.

Automatic conversion script
Id: cif_fix_values 3008 2015-01-20 13:52:24Z robertas 
;
_cod_original_sg_symbol_Hall -C2yc
_cod_original_sg_symbol_H-M C2/c
_cod_database_code 7019856

loop_
_symmetry_equiv_pos_as_xyz
'x, y, z'
'-x, y, -z+1/2'
'x+1/2, y+1/2, z'
'-x+1/2, y+1/2, -z+1/2'
'-x, -y, -z'
'x, -y, z-1/2'
'-x+1/2, -y+1/2, -z'
'x+1/2, -y+1/2, z-1/2'

loop_
_atom_site_label
_atom_site_type_symbol
_atom_site_fract_x
_atom_site_fract_y
_atom_site_fract_z
_atom_site_U_iso_or_equiv
_atom_site_adp_type
_atom_site_occupancy
_atom_site_symmetry_multiplicity
_atom_site_calc_flag
_atom_site_refinement_flags
Sn1 Sn 0.363737(17) 0.663374(13) 0.322902(19) 0.02762(13) Uani 1 1 d .
Sn2 Sn 0.5000 0.796481(17) 0.2500 0.02356(14) Uani 1 2 d S
Sn3 Sn 0.581664(17) 0.667751(11) 0.387814(17) 0.02358(13) Uani 1 1 d .
Sn4 Sn 0.5000 0.535312(17) 0.2500 0.02574(14) Uani 1 2 d S
N1 N 0.2096(2) 0.73852(19) 0.2346(3) 0.0505(10) Uani 1 1 d .
O1 O 0.36087(14) 0.58067(12) 0.20910(15) 0.0266(5) Uani 1 1 d .
O2 O 0.47465(14) 0.75213(12) 0.38732(15) 0.0247(5) Uani 1 1 d .
O3 O 0.40895(14) 0.72042(12) 0.22495(14) 0.0222(5) Uani 1 1 d .
O4 O 0.47839(13) 0.61020(12) 0.33934(14) 0.0231(5) Uani 1 1 d .
C1 C 0.2927(2) 0.53981(17) 0.1846(2) 0.0234(7) Uani 1 1 d .
C2 C 0.2191(2) 0.5459(2) 0.2273(3) 0.0330(9) Uani 1 1 d .
H2 H 0.2175 0.5770 0.2719 0.040 Uiso 1 1 calc R
C3 C 0.1494(2) 0.5071(2) 0.2049(3) 0.0341(9) Uani 1 1 d .
H3 H 0.1013 0.5118 0.2345 0.041 Uiso 1 1 calc R
C4 C 0.1506(2) 0.4604(2) 0.1379(3) 0.0406(10) Uani 1 1 d .
H4 H 0.1036 0.4335 0.1230 0.049 Uiso 1 1 calc R
C5 C 0.2213(2) 0.4548(2) 0.0945(3) 0.0369(9) Uani 1 1 d .
H5 H 0.2213 0.4242 0.0493 0.044 Uiso 1 1 calc R
C6 C 0.2944(2) 0.49361(18) 0.1156(2) 0.0290(8) Uani 1 1 d .
C7 C 0.3701(3) 0.4831(2) 0.0638(3) 0.0345(9) Uani 1 1 d .
H7 H 0.4153 0.5131 0.0874 0.041 Uiso 1 1 calc R
C8 C 0.3516(3) 0.5050(2) -0.0276(3) 0.0438(11) Uani 1 1 d .
H8A H 0.3997 0.4956 -0.0591 0.066 Uiso 1 1 calc .
H8B H 0.3392 0.5541 -0.0300 0.066 Uiso 1 1 calc .
H8C H 0.3045 0.4790 -0.0509 0.066 Uiso 1 1 calc .
C9 C 0.4009(3) 0.4075(2) 0.0685(3) 0.0476(11) Uani 1 1 d .
H9A H 0.4129 0.3947 0.1259 0.071 Uiso 1 1 calc .
H9B H 0.4507 0.4030 0.0382 0.071 Uiso 1 1 calc .
H9C H 0.3582 0.3771 0.0442 0.071 Uiso 1 1 calc .
C10 C 0.4629(2) 0.79297(18) 0.4560(2) 0.0246(7) Uani 1 1 d .
C11 C 0.3906(2) 0.7844(2) 0.4981(2) 0.0314(8) Uani 1 1 d .
H11 H 0.3510 0.7517 0.4788 0.038 Uiso 1 1 calc R
C12 C 0.3758(3) 0.8237(2) 0.5683(3) 0.0367(10) Uani 1 1 d .
H12 H 0.3272 0.8164 0.5964 0.044 Uiso 1 1 calc R
C13 C 0.4330(3) 0.8737(2) 0.5969(3) 0.0399(10) Uani 1 1 d .
H13 H 0.4233 0.9006 0.6439 0.048 Uiso 1 1 calc R
C14 C 0.5053(3) 0.8828(2) 0.5538(3) 0.0383(9) Uani 1 1 d .
H14 H 0.5436 0.9169 0.5724 0.046 Uiso 1 1 calc R
C15 C 0.5230(3) 0.84312(18) 0.4835(2) 0.0276(8) Uani 1 1 d .
C16 C 0.6039(2) 0.8561(2) 0.4430(2) 0.0328(9) Uani 1 1 d .
H16 H 0.6049 0.8247 0.3946 0.039 Uiso 1 1 calc R
C17 C 0.6100(3) 0.9309(2) 0.4099(3) 0.0445(11) Uani 1 1 d .
H17A H 0.5638 0.9399 0.3703 0.067 Uiso 1 1 calc .
H17B H 0.6617 0.9366 0.3830 0.067 Uiso 1 1 calc .
H17C H 0.6082 0.9633 0.4557 0.067 Uiso 1 1 calc .
C18 C 0.6812(3) 0.8387(2) 0.5007(3) 0.0416(11) Uani 1 1 d .
H18A H 0.6839 0.8701 0.5477 0.062 Uiso 1 1 calc .
H18B H 0.7309 0.8438 0.4702 0.062 Uiso 1 1 calc .
H18C H 0.6773 0.7914 0.5203 0.062 Uiso 1 1 calc .
C19 C 0.2316(3) 0.8064(3) 0.2401(4) 0.0528(13) Uani 1 1 d .
H19 H 0.2840 0.8172 0.2649 0.063 Uiso 1 1 calc R
C20 C 0.1818(3) 0.8604(3) 0.2115(3) 0.0489(11) Uani 1 1 d .
H20 H 0.2001 0.9065 0.2161 0.059 Uiso 1 1 calc R
C21 C 0.1037(3) 0.8445(3) 0.1756(4) 0.0534(14) Uani 1 1 d .
H21 H 0.0683 0.8798 0.1549 0.064 Uiso 1 1 calc R
C22 C 0.0789(3) 0.7764(3) 0.1710(3) 0.0487(11) Uani 1 1 d .
H22 H 0.0261 0.7645 0.1479 0.058 Uiso 1 1 calc R
C23 C 0.1340(3) 0.7252(2) 0.2012(3) 0.0459(10) Uani 1 1 d .
H23 H 0.1166 0.6788 0.1978 0.055 Uiso 1 1 calc R

loop_
_atom_site_aniso_label
_atom_site_aniso_U_11
_atom_site_aniso_U_22
_atom_site_aniso_U_33
_atom_site_aniso_U_23
_atom_site_aniso_U_13
_atom_site_aniso_U_12
Sn1 0.02166(19) 0.0332(2) 0.0286(2) 0.00734(10) 0.00669(14) 0.00453(9)
Sn2 0.0232(2) 0.0194(2) 0.0276(2) 0.000 -0.00299(16) 0.000
Sn3 0.02365(19) 0.02552(19) 0.0210(2) 0.00172(8) -0.00357(13) -0.00147(8)
Sn4 0.0320(2) 0.0192(2) 0.0258(2) 0.000 -0.00047(17) 0.000
N1 0.048(2) 0.042(2) 0.060(3) 0.0074(18) -0.0128(19) 0.0027(17)
O1 0.0227(12) 0.0250(12) 0.0318(14) -0.0020(10) -0.0005(10) -0.0046(10)
O2 0.0242(12) 0.0255(12) 0.0246(13) -0.0050(10) 0.0018(10) -0.0002(9)
O3 0.0204(11) 0.0249(12) 0.0212(12) 0.0011(9) 0.0006(9) 0.0006(10)
O4 0.0213(12) 0.0238(12) 0.0241(12) -0.0003(10) 0.0004(10) -0.0001(9)
C1 0.0230(17) 0.0220(17) 0.0253(18) 0.0013(14) 0.0016(14) -0.0015(13)
C2 0.0303(19) 0.034(2) 0.035(2) -0.0041(16) 0.0003(16) 0.0018(16)
C3 0.0219(18) 0.041(2) 0.039(2) 0.0072(18) 0.0038(16) -0.0015(16)
C4 0.029(2) 0.041(2) 0.051(3) -0.0027(19) -0.0052(19) -0.0113(17)
C5 0.034(2) 0.032(2) 0.043(2) -0.0096(17) -0.0048(18) -0.0055(16)
C6 0.0279(19) 0.0298(18) 0.029(2) 0.0008(15) -0.0022(15) -0.0007(15)
C7 0.034(2) 0.035(2) 0.034(2) -0.0124(17) -0.0041(17) 0.0016(17)
C8 0.052(3) 0.045(2) 0.034(2) -0.0080(18) 0.000(2) 0.006(2)
C9 0.049(3) 0.044(3) 0.049(3) -0.010(2) -0.004(2) 0.013(2)
C10 0.0293(18) 0.0210(16) 0.0232(18) -0.0001(13) 0.0007(15) 0.0066(14)
C11 0.0294(19) 0.0322(19) 0.032(2) -0.0010(16) 0.0007(16) 0.0000(15)
C12 0.035(2) 0.047(2) 0.030(2) 0.0012(18) 0.0136(19) 0.0064(18)
C13 0.044(2) 0.046(2) 0.031(2) -0.0145(18) 0.0112(18) 0.0061(19)
C14 0.046(2) 0.032(2) 0.035(2) -0.0102(17) -0.0052(19) 0.0025(17)
C15 0.033(2) 0.0270(18) 0.0227(19) -0.0018(14) 0.0001(16) 0.0046(15)
C16 0.033(2) 0.0323(19) 0.032(2) -0.0065(17) -0.0064(17) -0.0025(17)
C17 0.046(3) 0.042(2) 0.046(3) 0.006(2) 0.003(2) -0.004(2)
C18 0.033(2) 0.046(3) 0.044(3) -0.0011(18) -0.008(2) -0.0038(17)
C19 0.036(2) 0.049(3) 0.072(4) -0.007(2) -0.009(2) 0.004(2)
C20 0.045(3) 0.037(2) 0.065(3) -0.010(2) 0.006(2) 0.002(2)
C21 0.052(3) 0.044(3) 0.062(3) -0.007(2) -0.010(3) 0.020(2)
C22 0.041(2) 0.057(3) 0.047(3) -0.007(2) -0.006(2) -0.001(2)
C23 0.051(3) 0.040(2) 0.046(3) 0.0032(19) -0.004(2) -0.006(2)

loop_
_atom_type_symbol
_atom_type_description
_atom_type_scat_dispersion_real
_atom_type_scat_dispersion_imag
_atom_type_scat_source
C C 0.0033 0.0016 'International Tables Vol C Tables 4.2.6.8 and 6.1.1.4'
H H 0.0000 0.0000 'International Tables Vol C Tables 4.2.6.8 and 6.1.1.4'
O O 0.0106 0.0060 'International Tables Vol C Tables 4.2.6.8 and 6.1.1.4'
Sn Sn -0.6537 1.4246 'International Tables Vol C Tables 4.2.6.8 and 6.1.1.4'
N N 0.0061 0.0033 'International Tables Vol C Tables 4.2.6.8 and 6.1.1.4'

loop_
_geom_angle_atom_site_label_1
_geom_angle_atom_site_label_2
_geom_angle_atom_site_label_3
_geom_angle
_geom_angle_site_symmetry_1
_geom_angle_site_symmetry_3
O3 Sn1 O4 90.56(10) . .
O3 Sn1 O1 76.47(9) . .
O4 Sn1 O1 75.88(8) . .
O3 Sn2 O3 91.33(13) 2_655 .
O3 Sn2 O2 77.16(8) 2_655 2_655
O3 Sn2 O2 74.38(8) . 2_655
O3 Sn2 O2 74.38(8) 2_655 .
O3 Sn2 O2 77.16(8) . .
O2 Sn2 O2 138.83(11) 2_655 .
O3 Sn3 O4 91.56(10) 2_655 .
O3 Sn3 O2 75.72(8) 2_655 .
O4 Sn3 O2 78.51(8) . .
O3 Sn3 O1 74.65(8) 2_655 2_655
O4 Sn3 O1 74.29(8) . 2_655
O2 Sn3 O1 138.75(8) . 2_655
O4 Sn4 O4 92.29(13) . 2_655
O4 Sn4 O1 75.77(8) . 2_655
O4 Sn4 O1 75.75(8) 2_655 2_655
O4 Sn4 O1 75.75(8) . .
O4 Sn4 O1 75.77(8) 2_655 .
O1 Sn4 O1 138.41(11) 2_655 .
C23 N1 C19 116.3(4) . .
C1 O1 Sn1 124.5(2) . .
C1 O1 Sn4 124.6(2) . .
Sn1 O1 Sn4 93.01(8) . .
C1 O1 Sn3 121.0(2) . 2_655
Sn1 O1 Sn3 92.32(8) . 2_655
Sn4 O1 Sn3 92.38(8) . 2_655
C10 O2 Sn3 121.42(19) . .
C10 O2 Sn2 124.7(2) . .
Sn3 O2 Sn2 94.83(8) . .
Sn1 O3 Sn3 116.56(11) . 2_655
Sn1 O3 Sn2 119.48(11) . .
Sn3 O3 Sn2 114.92(10) 2_655 .
Sn4 O4 Sn3 117.42(11) . .
Sn4 O4 Sn1 115.34(10) . .
Sn3 O4 Sn1 117.15(11) . .
O1 C1 C2 119.1(3) . .
O1 C1 C6 121.7(3) . .
C2 C1 C6 119.2(3) . .
C3 C2 C1 121.4(4) . .
C3 C2 H2 119.3 . .
C1 C2 H2 119.3 . .
C2 C3 C4 120.1(4) . .
C2 C3 H3 120.0 . .
C4 C3 H3 120.0 . .
C5 C4 C3 119.2(4) . .
C5 C4 H4 120.4 . .
C3 C4 H4 120.4 . .
C4 C5 C6 122.5(4) . .
C4 C5 H5 118.8 . .
C6 C5 H5 118.8 . .
C5 C6 C1 117.6(3) . .
C5 C6 C7 118.4(3) . .
C1 C6 C7 124.0(3) . .
C6 C7 C9 111.2(4) . .
C6 C7 C8 111.6(3) . .
C9 C7 C8 110.4(3) . .
C6 C7 H7 107.8 . .
C9 C7 H7 107.8 . .
C8 C7 H7 107.8 . .
C7 C8 H8A 109.5 . .
C7 C8 H8B 109.5 . .
H8A C8 H8B 109.5 . .
C7 C8 H8C 109.5 . .
H8A C8 H8C 109.5 . .
H8B C8 H8C 109.5 . .
C7 C9 H9A 109.5 . .
C7 C9 H9B 109.5 . .
H9A C9 H9B 109.5 . .
C7 C9 H9C 109.5 . .
H9A C9 H9C 109.5 . .
H9B C9 H9C 109.5 . .
O2 C10 C11 118.8(3) . .
O2 C10 C15 121.0(3) . .
C11 C10 C15 120.2(3) . .
C10 C11 C12 121.2(4) . .
C10 C11 H11 119.4 . .
C12 C11 H11 119.4 . .
C11 C12 C13 120.3(4) . .
C11 C12 H12 119.9 . .
C13 C12 H12 119.9 . .
C12 C13 C14 118.3(4) . .
C12 C13 H13 120.8 . .
C14 C13 H13 120.8 . .
C13 C14 C15 122.8(4) . .
C13 C14 H14 118.6 . .
C15 C14 H14 118.6 . .
C14 C15 C10 117.1(4) . .
C14 C15 C16 118.4(4) . .
C10 C15 C16 124.5(3) . .
C15 C16 C17 112.2(3) . .
C15 C16 C18 112.9(4) . .
C17 C16 C18 110.1(3) . .
C15 C16 H16 107.1 . .
C17 C16 H16 107.1 . .
C18 C16 H16 107.1 . .
C16 C17 H17A 109.5 . .
C16 C17 H17B 109.5 . .
H17A C17 H17B 109.5 . .
C16 C17 H17C 109.5 . .
H17A C17 H17C 109.5 . .
H17B C17 H17C 109.5 . .
C16 C18 H18A 109.5 . .
C16 C18 H18B 109.5 . .
H18A C18 H18B 109.5 . .
C16 C18 H18C 109.5 . .
H18A C18 H18C 109.5 . .
H18B C18 H18C 109.5 . .
N1 C19 C20 124.2(5) . .
N1 C19 H19 117.9 . .
C20 C19 H19 117.9 . .
C19 C20 C21 118.0(5) . .
C19 C20 H20 121.0 . .
C21 C20 H20 121.0 . .
C22 C21 C20 119.1(4) . .
C22 C21 H21 120.4 . .
C20 C21 H21 120.4 . .
C21 C22 C23 118.6(4) . .
C21 C22 H22 120.7 . .
C23 C22 H22 120.7 . .
N1 C23 C22 123.8(4) . .
N1 C23 H23 118.1 . .
C22 C23 H23 118.1 . .

loop_
_geom_bond_atom_site_label_1
_geom_bond_atom_site_label_2
_geom_bond_distance
_geom_bond_site_symmetry_2
Sn1 O3 2.072(2) .
Sn1 O4 2.099(2) .
Sn1 O1 2.409(2) .
Sn2 O3 2.079(2) 2_655
Sn2 O3 2.079(2) .
Sn2 O2 2.410(2) 2_655
Sn2 O2 2.410(2) .
Sn3 O3 2.079(2) 2_655
Sn3 O4 2.095(2) .
Sn3 O2 2.350(2) .
Sn3 O1 2.486(2) 2_655
Sn4 O4 2.065(2) .
Sn4 O4 2.065(2) 2_655
Sn4 O1 2.441(2) 2_655
Sn4 O1 2.441(2) .
N1 C23 1.317(5) .
N1 C19 1.345(6) .
O1 C1 1.380(4) .
O1 Sn3 2.486(2) 2_655
O2 C10 1.370(4) .
O3 Sn3 2.079(2) 2_655
C1 C2 1.398(5) .
C1 C6 1.414(5) .
C2 C3 1.368(5) .
C2 H2 0.9300 .
C3 C4 1.395(6) .
C3 H3 0.9300 .
C4 C5 1.364(6) .
C4 H4 0.9300 .
C5 C6 1.408(5) .
C5 H5 0.9300 .
C6 C7 1.519(6) .
C7 C9 1.528(6) .
C7 C8 1.533(6) .
C7 H7 0.9800 .
C8 H8A 0.9600 .
C8 H8B 0.9600 .
C8 H8C 0.9600 .
C9 H9A 0.9600 .
C9 H9B 0.9600 .
C9 H9C 0.9600 .
C10 C11 1.379(5) .
C10 C15 1.409(5) .
C11 C12 1.382(6) .
C11 H11 0.9300 .
C12 C13 1.382(6) .
C12 H12 0.9300 .
C13 C14 1.390(6) .
C13 H13 0.9300 .
C14 C15 1.398(5) .
C14 H14 0.9300 .
C15 C16 1.500(6) .
C16 C17 1.531(6) .
C16 C18 1.537(6) .
C16 H16 0.9800 .
C17 H17A 0.9600 .
C17 H17B 0.9600 .
C17 H17C 0.9600 .
C18 H18A 0.9600 .
C18 H18B 0.9600 .
C18 H18C 0.9600 .
C19 C20 1.366(7) .
C19 H19 0.9300 .
C20 C21 1.379(7) .
C20 H20 0.9300 .
C21 C22 1.361(7) .
C21 H21 0.9300 .
C22 C23 1.384(6) .
C22 H22 0.9300 .
C23 H23 0.9300 .
